data_7124916
loop_
_publ_author_name
'Zhou, Xiaorong'
'Peng, Zhixing'
'Zhao, Hongyang'
'Zhang, Zhiyin'
'Lu, Ping'
'Wang, Yanguang'

_publ_section_title
;
 Rh-Catalyzed annulations of N-methoxybenzamides with ketenimines:
 synthesis of 3-aminoisoindolinones and 3-diarylmethyleneisoindolinones
 with strong aggregation induced emission properties.
;
_journal_issue 70
_journal_name_full 'Chemical communications (Cambridge, England)'
_journal_page_first 10676
_journal_page_last 10679
_journal_paper_doi 10.1039/c6cc05456k
_journal_volume 52
_journal_year 2016
_chemical_formula_moiety 'C32 H23 N O'
_chemical_formula_sum 'C32 H23 N O'
_chemical_formula_weight 437.51
_space_group_crystal_system monoclinic
_space_group_IT_number 14
_space_group_name_Hall '-P 2yn'
_space_group_name_H-M_alt 'P 1 21/n 1'
_atom_sites_solution_hydrogens geom
_atom_sites_solution_primary direct
_atom_sites_solution_secondary difmap
_audit_creation_date 2014-12-02
_audit_creation_method
;
Olex2 1.2
(compiled 2014.03.20 svn.r2914 for OlexSys, GUI svn.r4816)
;
_audit_update_record
;
2015-06-06 deposited with the CCDC.
2016-08-02 downloaded from the CCDC.
;
_cell_angle_alpha 90.00
_cell_angle_beta 90.681(5)
_cell_angle_gamma 90.00
_cell_formula_units_Z 8
_cell_length_a 13.2048(6)
_cell_length_b 9.7962(4)
_cell_length_c 36.300(2)
_cell_measurement_reflns_used 3956
_cell_measurement_temperature 170.2
_cell_measurement_theta_max 29.3695
_cell_measurement_theta_min 3.0538
_cell_volume 4695.3(4)
_computing_cell_refinement
;
CrysAlisPro, Agilent Technologies,
Version 1.171.35.11 (release 16-05-2011 CrysAlis171 .NET)
(compiled May 16 2011,17:55:39)
;
_computing_data_collection
;
CrysAlisPro, Agilent Technologies,
Version 1.171.35.11 (release 16-05-2011 CrysAlis171 .NET)
(compiled May 16 2011,17:55:39)
;
_computing_data_reduction
;
CrysAlisPro, Agilent Technologies,
Version 1.171.35.11 (release 16-05-2011 CrysAlis171 .NET)
(compiled May 16 2011,17:55:39)
;
_computing_molecular_graphics 'Olex2 (Dolomanov et al., 2009)'
_computing_publication_material 'Olex2 (Dolomanov et al., 2009)'
_computing_structure_refinement 'ShelXL (Sheldrick, 2008)'
_computing_structure_solution 'ShelXS (Sheldrick, 2008)'
_diffrn_ambient_temperature 170.2
_diffrn_detector_area_resol_mean 10.3592
_diffrn_measured_fraction_theta_full 0.990
_diffrn_measured_fraction_theta_max 0.990
_diffrn_measurement_device_type 'Xcalibur, Atlas, Gemini ultra'
_diffrn_measurement_method '\w scans'
_diffrn_orient_matrix_UB_11 0.0245799000
_diffrn_orient_matrix_UB_12 -0.0014995000
_diffrn_orient_matrix_UB_13 -0.0172353000
_diffrn_orient_matrix_UB_21 -0.0020955000
_diffrn_orient_matrix_UB_22 -0.0723971000
_diffrn_orient_matrix_UB_23 0.0000746000
_diffrn_orient_matrix_UB_31 -0.0477373000
_diffrn_orient_matrix_UB_32 0.0023297000
_diffrn_orient_matrix_UB_33 -0.0091723000
_diffrn_radiation_monochromator graphite
_diffrn_radiation_type MoK\a
_diffrn_radiation_wavelength 0.71073
_diffrn_reflns_av_R_equivalents 0.0383
_diffrn_reflns_av_unetI/netI 0.0521
_diffrn_reflns_limit_h_max 15
_diffrn_reflns_limit_h_min -15
_diffrn_reflns_limit_k_max 10
_diffrn_reflns_limit_k_min -11
_diffrn_reflns_limit_l_max 43
_diffrn_reflns_limit_l_min -36
_diffrn_reflns_number 18409
_diffrn_reflns_theta_full 25.35
_diffrn_reflns_theta_max 25.35
_diffrn_reflns_theta_min 3.06
_diffrn_source 'Enhance (Mo) X-ray Source'
_exptl_absorpt_coefficient_mu 0.074
_exptl_absorpt_correction_T_max 1.00000
_exptl_absorpt_correction_T_min 0.77352
_exptl_absorpt_correction_type multi-scan
_exptl_absorpt_process_details
;
CrysAlisPro, Agilent Technologies,
Version 1.171.35.11 (release 16-05-2011 CrysAlis171 .NET)
(compiled May 16 2011,17:55:39)
Empirical absorption correction using spherical harmonics,
 implemented in SCALE3 ABSPACK scaling algorithm.
;
_exptl_crystal_colour yellow
_exptl_crystal_colour_primary yellow
_exptl_crystal_density_diffrn 1.238
_exptl_crystal_density_method 'not measured'
_exptl_crystal_description block
_exptl_crystal_F_000 1840
_exptl_crystal_size_max 0.4
_exptl_crystal_size_mid 0.36
_exptl_crystal_size_min 0.28
_refine_diff_density_max 0.186
_refine_diff_density_min -0.204
_refine_diff_density_rms 0.038
_refine_ls_extinction_method none
_refine_ls_goodness_of_fit_ref 1.033
_refine_ls_hydrogen_treatment constr
_refine_ls_matrix_type full
_refine_ls_number_parameters 615
_refine_ls_number_reflns 8511
_refine_ls_number_restraints 0
_refine_ls_restrained_S_all 1.033
_refine_ls_R_factor_all 0.0724
_refine_ls_R_factor_gt 0.0467
_refine_ls_shift/su_max 0.001
_refine_ls_shift/su_mean 0.000
_refine_ls_structure_factor_coef Fsqd
_refine_ls_weighting_details 'calc w=1/[\s^2^(Fo^2^)+(0.0473P)^2^+0.4848P] where P=(Fo^2^+2Fc^2^)/3'
_refine_ls_weighting_scheme calc
_refine_ls_wR_factor_gt 0.1016
_refine_ls_wR_factor_ref 0.1186
_reflns_number_gt 6182
_reflns_number_total 8511
_reflns_threshold_expression >2sigma(I)
_cod_data_source_file c6cc05456k2.cif
_cod_data_source_block 141201_zxr505_1032
_cod_database_code 7124916
_chemical_oxdiff_formula 'c10 h10 o10 n2'
_reflns_odcompleteness_completeness 98.35
_reflns_odcompleteness_iscentric 1
_reflns_odcompleteness_theta 26.32
_olex2_refinement_description
;
1. Fixed Uiso
 At 1.2 times of:
  All C(H) groups
 At 1.5 times of:
  All C(H,H,H) groups
2.a Aromatic/amide H refined with riding coordinates:
 C1(H1), C2(H2), C3(H3), C4(H4), C9(H9), C10(H10), C14(H14), C15(H15),
 C17(H17), C18(H18), C22(H22), C23(H23), C24(H24), C25(H25), C26(H26), C28(H28),
  C29(H29), C30(H30), C31(H31), C32(H32), C33(H33), C34(H34), C35(H35),
 C36(H36), C41(H41), C42(H42), C46(H46), C47(H47), C49(H49), C50(H50), C54(H54),
  C55(H55), C56(H56), C57(H57), C58(H58), C60(H60), C61(H61), C62(H62),
 C63(H63), C64(H64)
2.b Idealised Me refined as rotating group:
 C19(H19A,H19B,H19C), C51(H51A,H51B,H51C)
;

loop_
_space_group_symop_id
_space_group_symop_operation_xyz
1 'x, y, z'
2 '-x+1/2, y+1/2, -z+1/2'
3 '-x, -y, -z'
4 'x-1/2, -y-1/2, z-1/2'

loop_
_atom_site_label
_atom_site_type_symbol
_atom_site_fract_x
_atom_site_fract_y
_atom_site_fract_z
_atom_site_U_iso_or_equiv
_atom_site_adp_type
_atom_site_occupancy
_atom_site_calc_flag
_atom_site_refinement_flags_posn
O1 O 0.13363(9) 0.73338(12) 0.06881(3) 0.0414(3) Uani 1 d .
N1 N 0.29488(10) 0.79465(14) 0.08879(4) 0.0313(3) Uani 1 d .
C1 C -0.02506(13) 0.83738(18) 0.12552(5) 0.0387(4) Uani 1 d .
H1 H -0.0247 0.7839 0.1037 0.046 Uiso 1 calc R
C2 C -0.11459(14) 0.8686(2) 0.14197(6) 0.0486(5) Uani 1 d .
H2 H -0.1763 0.8386 0.1310 0.058 Uiso 1 calc R
C3 C -0.11732(15) 0.9442(2) 0.17473(6) 0.0515(5) Uani 1 d .
H3 H -0.1804 0.9641 0.1859 0.062 Uiso 1 calc R
C4 C -0.02945(14) 0.9890(2) 0.19058(5) 0.0443(5) Uani 1 d .
H4 H -0.0317 1.0393 0.2129 0.053 Uiso 1 calc R
C5 C 0.06506(13) 0.96200(17) 0.17425(5) 0.0340(4) Uani 1 d .
C6 C 0.06731(13) 0.88494(17) 0.14108(5) 0.0316(4) Uani 1 d .
C7 C 0.16409(12) 0.86430(16) 0.12523(4) 0.0284(4) Uani 1 d .
C8 C 0.25181(12) 0.91992(16) 0.13986(4) 0.0294(4) Uani 1 d .
C9 C 0.24877(13) 0.99164(17) 0.17363(5) 0.0343(4) Uani 1 d .
H9 H 0.3091 1.0258 0.1847 0.041 Uiso 1 calc R
C10 C 0.15783(13) 1.01059(18) 0.18984(5) 0.0364(4) Uani 1 d .
H10 H 0.1559 1.0584 0.2126 0.044 Uiso 1 calc R
C11 C 0.18924(13) 0.78890(17) 0.09155(5) 0.0310(4) Uani 1 d .
C12 C 0.33750(12) 0.87846(17) 0.11705(4) 0.0311(4) Uani 1 d .
C13 C 0.34097(12) 0.77744(18) 0.05358(5) 0.0319(4) Uani 1 d .
C14 C 0.36285(13) 0.64999(19) 0.04005(5) 0.0370(4) Uani 1 d .
H14 H 0.3478 0.5710 0.0542 0.044 Uiso 1 calc R
C15 C 0.40680(14) 0.6369(2) 0.00586(5) 0.0444(5) Uani 1 d .
H15 H 0.4200 0.5484 -0.0036 0.053 Uiso 1 calc R
C16 C 0.43197(14) 0.7507(2) -0.01490(5) 0.0479(5) Uani 1 d .
C17 C 0.40674(15) 0.8781(2) -0.00111(5) 0.0467(5) Uani 1 d .
H17 H 0.4211 0.9573 -0.0152 0.056 Uiso 1 calc R
C18 C 0.36130(14) 0.89217(19) 0.03266(5) 0.0395(4) Uani 1 d .
H18 H 0.3440 0.9802 0.0415 0.047 Uiso 1 calc R
C19 C 0.48487(19) 0.7378(3) -0.05137(6) 0.0760(8) Uani 1 d .
H19A H 0.5237 0.6526 -0.0518 0.114 Uiso 1 calc GR
H19B H 0.5308 0.8153 -0.0546 0.114 Uiso 1 calc GR
H19C H 0.4344 0.7371 -0.0714 0.114 Uiso 1 calc GR
C20 C 0.43852(12) 0.90293(17) 0.12165(4) 0.0320(4) Uani 1 d .
C21 C 0.51806(13) 0.8157(2) 0.10495(5) 0.0367(4) Uani 1 d .
C22 C 0.51474(15) 0.6742(2) 0.10801(5) 0.0462(5) Uani 1 d .
H22 H 0.4586 0.6324 0.1196 0.055 Uiso 1 calc R
C23 C 0.59148(17) 0.5935(3) 0.09449(6) 0.0609(6) Uani 1 d .
H23 H 0.5889 0.4972 0.0976 0.073 Uiso 1 calc R
C24 C 0.67133(18) 0.6517(3) 0.07660(6) 0.0704(8) Uani 1 d .
H24 H 0.7231 0.5958 0.0667 0.084 Uiso 1 calc R
C25 C 0.67639(17) 0.7912(3) 0.07306(6) 0.0696(7) Uani 1 d .
H25 H 0.7317 0.8316 0.0606 0.084 Uiso 1 calc R
C26 C 0.60099(15) 0.8735(2) 0.08761(5) 0.0522(5) Uani 1 d .
H26 H 0.6062 0.9700 0.0857 0.063 Uiso 1 calc R
C27 C 0.47548(12) 1.02090(18) 0.14350(4) 0.0337(4) Uani 1 d .
C28 C 0.55784(14) 1.0079(2) 0.16783(5) 0.0453(5) Uani 1 d .
H28 H 0.5881 0.9209 0.1716 0.054 Uiso 1 calc R
C29 C 0.59546(16) 1.1196(2) 0.18638(6) 0.0582(6) Uani 1 d .
H29 H 0.6507 1.1091 0.2032 0.070 Uiso 1 calc R
C30 C 0.55341(17) 1.2468(2) 0.18075(6) 0.0573(6) Uani 1 d .
H30 H 0.5802 1.3238 0.1934 0.069 Uiso 1 calc R
C31 C 0.47214(15) 1.2624(2) 0.15667(6) 0.0479(5) Uani 1 d .
H31 H 0.4430 1.3500 0.1528 0.057 Uiso 1 calc R
C32 C 0.43358(13) 1.14975(18) 0.13832(5) 0.0373(4) Uani 1 d .
H32 H 0.3776 1.1606 0.1219 0.045 Uiso 1 calc R
O2 O 0.29749(9) 0.47480(13) 0.12774(3) 0.0461(3) Uani 1 d .
N2 N 0.12421(10) 0.43620(14) 0.12512(4) 0.0330(3) Uani 1 d .
C33 C 0.35019(14) 0.65189(19) 0.19645(5) 0.0427(5) Uani 1 d .
H33 H 0.3852 0.6064 0.1773 0.051 Uiso 1 calc R
C34 C 0.40253(16) 0.7334(2) 0.22075(6) 0.0502(5) Uani 1 d .
H34 H 0.4736 0.7444 0.2181 0.060 Uiso 1 calc R
C35 C 0.35284(17) 0.8007(2) 0.24939(6) 0.0502(5) Uani 1 d .
H35 H 0.3900 0.8579 0.2658 0.060 Uiso 1 calc R
C36 C 0.25119(16) 0.78416(19) 0.25374(5) 0.0455(5) Uani 1 d .
H36 H 0.2183 0.8287 0.2735 0.055 Uiso 1 calc R
C37 C 0.19396(15) 0.70140(17) 0.22917(5) 0.0380(4) Uani 1 d .
C38 C 0.24465(14) 0.63538(17) 0.19979(5) 0.0363(4) Uani 1 d .
C39 C 0.18305(13) 0.55831(17) 0.17482(4) 0.0324(4) Uani 1 d .
C40 C 0.07947(13) 0.54480(17) 0.17882(4) 0.0320(4) Uani 1 d .
C41 C 0.03019(14) 0.61329(18) 0.20788(5) 0.0376(4) Uani 1 d .
H41 H -0.0412 0.6074 0.2104 0.045 Uiso 1 calc R
C42 C 0.08714(15) 0.68787(18) 0.23210(5) 0.0409(5) Uani 1 d .
H42 H 0.0541 0.7327 0.2518 0.049 Uiso 1 calc R
C43 C 0.21311(13) 0.48842(18) 0.14082(5) 0.0353(4) Uani 1 d .
C44 C 0.03892(13) 0.46533(17) 0.14731(4) 0.0315(4) Uani 1 d .
C45 C 0.12867(12) 0.34332(17) 0.09457(4) 0.0314(4) Uani 1 d .
C46 C 0.16780(13) 0.38748(19) 0.06164(5) 0.0376(4) Uani 1 d .
H46 H 0.1920 0.4783 0.0593 0.045 Uiso 1 calc R
C47 C 0.17165(14) 0.2989(2) 0.03199(5) 0.0426(5) Uani 1 d .
H47 H 0.2009 0.3291 0.0096 0.051 Uiso 1 calc R
C48 C 0.13371(13) 0.16688(19) 0.03423(5) 0.0391(4) Uani 1 d .
C49 C 0.09482(14) 0.12527(18) 0.06759(5) 0.0392(4) Uani 1 d .
H49 H 0.0683 0.0355 0.0698 0.047 Uiso 1 calc R
C50 C 0.09353(14) 0.21086(18) 0.09795(5) 0.0372(4) Uani 1 d .
H50 H 0.0688 0.1790 0.1209 0.045 Uiso 1 calc R
C51 C 0.13308(17) 0.0732(2) 0.00124(6) 0.0562(6) Uani 1 d .
H51A H 0.1064 -0.0162 0.0083 0.084 Uiso 1 calc GR
H51B H 0.2023 0.0627 -0.0078 0.084 Uiso 1 calc GR
H51C H 0.0902 0.1124 -0.0183 0.084 Uiso 1 calc GR
C52 C -0.05959(13) 0.43438(17) 0.13968(5) 0.0331(4) Uani 1 d .
C53 C -0.09895(12) 0.38961(18) 0.10304(5) 0.0338(4) Uani 1 d .
C54 C -0.07052(13) 0.45510(19) 0.07093(5) 0.0375(4) Uani 1 d .
H54 H -0.0268 0.5320 0.0722 0.045 Uiso 1 calc R
C55 C -0.10570(14) 0.4087(2) 0.03693(5) 0.0458(5) Uani 1 d .
H55 H -0.0858 0.4540 0.0150 0.055 Uiso 1 calc R
C56 C -0.16924(15) 0.2973(2) 0.03481(6) 0.0535(6) Uani 1 d .
H56 H -0.1916 0.2644 0.0115 0.064 Uiso 1 calc R
C57 C -0.20016(16) 0.2341(2) 0.06646(6) 0.0554(6) Uani 1 d .
H57 H -0.2448 0.1583 0.0650 0.067 Uiso 1 calc R
C58 C -0.16652(14) 0.2805(2) 0.10053(5) 0.0469(5) Uani 1 d .
H58 H -0.1897 0.2377 0.1223 0.056 Uiso 1 calc R
C59 C -0.13601(13) 0.44609(18) 0.16932(5) 0.0346(4) Uani 1 d .
C60 C -0.21663(14) 0.5366(2) 0.16588(5) 0.0438(5) Uani 1 d .
H60 H -0.2256 0.5865 0.1436 0.053 Uiso 1 calc R
C61 C -0.28402(15) 0.5552(2) 0.19431(6) 0.0560(6) Uani 1 d .
H61 H -0.3376 0.6194 0.1918 0.067 Uiso 1 calc R
C62 C -0.27365(17) 0.4809(3) 0.22621(6) 0.0622(7) Uani 1 d .
H62 H -0.3193 0.4948 0.2459 0.075 Uiso 1 calc R
C63 C -0.19722(18) 0.3863(2) 0.22962(6) 0.0586(6) Uani 1 d .
H63 H -0.1915 0.3329 0.2514 0.070 Uiso 1 calc R
C64 C -0.12842(15) 0.3685(2) 0.20144(5) 0.0450(5) Uani 1 d .
H64 H -0.0757 0.3031 0.2041 0.054 Uiso 1 calc R

loop_
_atom_site_aniso_label
_atom_site_aniso_U_11
_atom_site_aniso_U_22
_atom_site_aniso_U_33
_atom_site_aniso_U_23
_atom_site_aniso_U_13
_atom_site_aniso_U_12
O1 0.0352(7) 0.0429(7) 0.0461(7) -0.0122(6) -0.0009(6) -0.0069(6)
N1 0.0296(8) 0.0341(8) 0.0302(8) -0.0047(6) 0.0016(6) -0.0014(6)
C1 0.0358(10) 0.0381(10) 0.0421(10) 0.0031(9) 0.0031(8) -0.0030(9)
C2 0.0328(10) 0.0561(13) 0.0568(13) 0.0054(11) 0.0043(9) -0.0041(10)
C3 0.0364(11) 0.0623(14) 0.0563(13) 0.0021(11) 0.0138(10) 0.0069(10)
C4 0.0446(11) 0.0448(11) 0.0437(11) -0.0001(9) 0.0134(9) 0.0040(10)
C5 0.0374(10) 0.0292(9) 0.0355(10) 0.0062(8) 0.0082(8) 0.0014(8)
C6 0.0340(9) 0.0264(9) 0.0344(9) 0.0064(8) 0.0040(8) -0.0008(8)
C7 0.0304(9) 0.0245(9) 0.0303(9) 0.0036(7) 0.0031(7) 0.0004(7)
C8 0.0319(9) 0.0262(9) 0.0299(9) 0.0049(7) 0.0007(7) 0.0016(7)
C9 0.0370(10) 0.0340(10) 0.0320(9) -0.0008(8) 0.0031(8) -0.0046(8)
C10 0.0432(11) 0.0342(10) 0.0320(9) -0.0032(8) 0.0057(8) -0.0027(9)
C11 0.0312(9) 0.0256(9) 0.0361(10) 0.0020(8) 0.0009(8) -0.0018(8)
C12 0.0324(9) 0.0313(9) 0.0296(9) 0.0011(8) 0.0006(7) -0.0006(8)
C13 0.0275(9) 0.0374(10) 0.0308(9) -0.0036(8) -0.0004(7) -0.0013(8)
C14 0.0327(9) 0.0368(10) 0.0415(10) -0.0046(9) 0.0004(8) 0.0006(8)
C15 0.0381(10) 0.0490(12) 0.0463(11) -0.0155(10) 0.0014(9) 0.0045(9)
C16 0.0378(11) 0.0698(15) 0.0362(11) -0.0112(11) 0.0043(9) -0.0071(10)
C17 0.0512(12) 0.0534(13) 0.0353(11) 0.0023(9) -0.0006(9) -0.0168(10)
C18 0.0479(11) 0.0366(10) 0.0341(10) -0.0043(8) -0.0033(9) -0.0060(9)
C19 0.0704(16) 0.109(2) 0.0492(14) -0.0168(14) 0.0212(12) -0.0123(15)
C20 0.0301(9) 0.0368(10) 0.0291(9) 0.0025(8) 0.0006(7) 0.0015(8)
C21 0.0294(9) 0.0517(12) 0.0291(9) -0.0003(9) -0.0029(8) 0.0053(9)
C22 0.0384(11) 0.0532(13) 0.0470(12) -0.0084(10) -0.0045(9) 0.0087(10)
C23 0.0525(13) 0.0680(15) 0.0620(14) -0.0172(12) -0.0120(12) 0.0236(12)
C24 0.0523(15) 0.111(2) 0.0476(13) -0.0158(14) -0.0039(11) 0.0401(15)
C25 0.0400(12) 0.122(2) 0.0471(13) 0.0112(15) 0.0125(10) 0.0141(14)
C26 0.0395(11) 0.0709(14) 0.0463(12) 0.0094(11) 0.0062(9) 0.0053(11)
C27 0.0287(9) 0.0410(11) 0.0315(9) 0.0026(8) 0.0029(7) -0.0036(8)
C28 0.0397(11) 0.0503(12) 0.0456(11) -0.0007(10) -0.0072(9) -0.0005(10)
C29 0.0460(12) 0.0717(16) 0.0564(13) -0.0106(12) -0.0156(11) -0.0061(12)
C30 0.0550(13) 0.0558(14) 0.0611(14) -0.0125(11) -0.0031(11) -0.0159(12)
C31 0.0497(12) 0.0398(11) 0.0544(12) -0.0008(10) 0.0075(10) -0.0075(10)
C32 0.0338(9) 0.0416(11) 0.0367(10) 0.0030(9) 0.0018(8) -0.0040(9)
O2 0.0338(7) 0.0565(8) 0.0479(8) -0.0056(7) 0.0010(6) -0.0040(6)
N2 0.0317(8) 0.0339(8) 0.0334(8) -0.0014(7) -0.0014(6) -0.0028(7)
C33 0.0429(11) 0.0437(11) 0.0412(11) 0.0048(9) -0.0070(9) -0.0087(9)
C34 0.0493(12) 0.0500(12) 0.0510(12) 0.0082(11) -0.0136(10) -0.0150(10)
C35 0.0613(14) 0.0409(11) 0.0478(12) 0.0014(10) -0.0194(11) -0.0125(10)
C36 0.0614(13) 0.0347(10) 0.0399(11) 0.0006(9) -0.0124(10) -0.0043(10)
C37 0.0527(12) 0.0284(9) 0.0327(10) 0.0056(8) -0.0081(9) -0.0043(9)
C38 0.0448(11) 0.0287(9) 0.0352(10) 0.0077(8) -0.0097(8) -0.0051(8)
C39 0.0385(10) 0.0281(9) 0.0305(9) 0.0049(8) -0.0046(8) -0.0029(8)
C40 0.0388(10) 0.0269(9) 0.0302(9) 0.0063(7) -0.0039(8) -0.0022(8)
C41 0.0424(10) 0.0351(10) 0.0353(10) 0.0019(8) 0.0008(8) -0.0038(9)
C42 0.0526(12) 0.0347(10) 0.0352(10) -0.0011(8) -0.0004(9) -0.0003(9)
C43 0.0339(10) 0.0335(10) 0.0384(10) 0.0053(8) -0.0039(8) -0.0034(8)
C44 0.0355(10) 0.0287(9) 0.0303(9) 0.0031(7) -0.0004(8) -0.0020(8)
C45 0.0313(9) 0.0308(10) 0.0321(9) -0.0010(8) -0.0021(8) 0.0031(8)
C46 0.0357(10) 0.0360(10) 0.0412(10) 0.0019(9) 0.0046(8) -0.0041(8)
C47 0.0392(10) 0.0510(12) 0.0378(11) 0.0024(9) 0.0110(8) -0.0016(9)
C48 0.0357(10) 0.0428(11) 0.0390(10) -0.0028(9) 0.0023(8) 0.0050(9)
C49 0.0488(11) 0.0276(9) 0.0412(11) 0.0018(8) -0.0004(9) 0.0017(9)
C50 0.0452(11) 0.0336(10) 0.0327(10) 0.0044(8) 0.0001(8) 0.0027(9)
C51 0.0615(14) 0.0580(13) 0.0494(12) -0.0150(11) 0.0080(11) 0.0002(11)
C52 0.0359(10) 0.0304(9) 0.0329(9) 0.0027(8) -0.0013(8) -0.0033(8)
C53 0.0306(9) 0.0376(10) 0.0331(10) -0.0010(8) -0.0015(8) 0.0014(8)
C54 0.0337(10) 0.0430(11) 0.0357(10) 0.0010(9) -0.0015(8) 0.0077(8)
C55 0.0407(11) 0.0654(14) 0.0313(10) 0.0014(10) -0.0007(9) 0.0158(11)
C56 0.0423(11) 0.0784(16) 0.0397(12) -0.0156(11) -0.0080(10) 0.0065(12)
C57 0.0463(12) 0.0654(14) 0.0545(14) -0.0163(11) -0.0066(10) -0.0143(11)
C58 0.0427(11) 0.0565(12) 0.0415(11) -0.0040(10) 0.0002(9) -0.0131(10)
C59 0.0343(10) 0.0368(10) 0.0327(9) -0.0012(8) -0.0016(8) -0.0103(8)
C60 0.0379(10) 0.0523(12) 0.0411(11) -0.0034(9) 0.0001(9) -0.0045(9)
C61 0.0405(12) 0.0729(15) 0.0548(13) -0.0162(12) 0.0058(10) -0.0026(11)
C62 0.0507(13) 0.0929(18) 0.0435(13) -0.0177(13) 0.0138(10) -0.0228(14)
C63 0.0667(15) 0.0737(16) 0.0355(11) 0.0058(11) 0.0027(11) -0.0280(14)
C64 0.0518(12) 0.0457(11) 0.0375(11) 0.0050(9) -0.0040(9) -0.0123(10)

loop_
_atom_type_symbol
_atom_type_description
_atom_type_scat_dispersion_real
_atom_type_scat_dispersion_imag
_atom_type_scat_source
C C 0.0033 0.0016 'International Tables Vol C Tables 4.2.6.8 and 6.1.1.4'
H H 0.0000 0.0000 'International Tables Vol C Tables 4.2.6.8 and 6.1.1.4'
N N 0.0061 0.0033 'International Tables Vol C Tables 4.2.6.8 and 6.1.1.4'
O O 0.0106 0.0060 'International Tables Vol C Tables 4.2.6.8 and 6.1.1.4'

loop_
_geom_angle_atom_site_label_1
_geom_angle_atom_site_label_2
_geom_angle_atom_site_label_3
_geom_angle
C11 N1 C12 110.92(13)
C11 N1 C13 119.54(13)
C12 N1 C13 122.82(13)
C2 C1 H1 120.1
C2 C1 C6 119.83(18)
C6 C1 H1 120.1
C1 C2 H2 119.3
C1 C2 C3 121.37(18)
C3 C2 H2 119.3
C2 C3 H3 120.1
C4 C3 C2 119.90(18)
C4 C3 H3 120.1
C3 C4 H4 119.5
C3 C4 C5 120.98(18)
C5 C4 H4 119.5
C4 C5 C6 118.83(16)
C4 C5 C10 122.03(16)
C6 C5 C10 119.14(16)
C1 C6 C5 119.06(16)
C1 C6 C7 124.42(16)
C5 C6 C7 116.49(15)
C6 C7 C11 128.39(15)
C8 C7 C6 122.83(15)
C8 C7 C11 108.75(14)
C7 C8 C9 119.82(16)
C7 C8 C12 108.84(14)
C9 C8 C12 131.04(15)
C8 C9 H9 120.7
C10 C9 C8 118.58(16)
C10 C9 H9 120.7
C5 C10 H10 118.5
C9 C10 C5 122.93(16)
C9 C10 H10 118.5
O1 C11 N1 123.99(16)
O1 C11 C7 130.07(16)
N1 C11 C7 105.92(14)
N1 C12 C8 105.37(13)
C20 C12 N1 124.55(15)
C20 C12 C8 129.95(15)
C14 C13 N1 121.30(16)
C14 C13 C18 119.92(16)
C18 C13 N1 118.76(15)
C13 C14 H14 120.1
C13 C14 C15 119.83(18)
C15 C14 H14 120.1
C14 C15 H15 119.4
C14 C15 C16 121.28(18)
C16 C15 H15 119.4
C15 C16 C19 121.7(2)
C17 C16 C15 117.80(18)
C17 C16 C19 120.5(2)
C16 C17 H17 119.3
C18 C17 C16 121.35(18)
C18 C17 H17 119.3
C13 C18 H18 120.1
C17 C18 C13 119.73(18)
C17 C18 H18 120.1
C16 C19 H19A 109.5
C16 C19 H19B 109.5
C16 C19 H19C 109.5
H19A C19 H19B 109.5
H19A C19 H19C 109.5
H19B C19 H19C 109.5
C12 C20 C21 122.89(15)
C12 C20 C27 121.22(16)
C27 C20 C21 115.89(14)
C22 C21 C20 121.09(17)
C26 C21 C20 120.89(18)
C26 C21 C22 117.91(18)
C21 C22 H22 119.4
C23 C22 C21 121.2(2)
C23 C22 H22 119.4
C22 C23 H23 119.9
C24 C23 C22 120.2(2)
C24 C23 H23 119.9
C23 C24 H24 120.1
C23 C24 C25 119.8(2)
C25 C24 H24 120.1
C24 C25 H25 119.8
C24 C25 C26 120.4(2)
C26 C25 H25 119.8
C21 C26 H26 119.8
C25 C26 C21 120.5(2)
C25 C26 H26 119.8
C28 C27 C20 121.05(16)
C32 C27 C20 120.53(14)
C32 C27 C28 118.26(17)
C27 C28 H28 119.7
C29 C28 C27 120.69(19)
C29 C28 H28 119.7
C28 C29 H29 119.9
C28 C29 C30 120.29(18)
C30 C29 H29 119.9
C29 C30 H30 119.9
C29 C30 C31 120.10(19)
C31 C30 H30 119.9
C30 C31 H31 120.2
C32 C31 C30 119.59(19)
C32 C31 H31 120.2
C27 C32 H32 119.5
C31 C32 C27 121.06(16)
C31 C32 H32 119.5
C43 N2 C44 111.31(13)
C43 N2 C45 120.35(14)
C44 N2 C45 127.21(13)
C34 C33 H33 119.9
C34 C33 C38 120.2(2)
C38 C33 H33 119.9
C33 C34 H34 119.5
C33 C34 C35 121.0(2)
C35 C34 H34 119.5
C34 C35 H35 120.0
C36 C35 C34 120.04(18)
C36 C35 H35 120.0
C35 C36 H36 119.5
C35 C36 C37 120.9(2)
C37 C36 H36 119.5
C36 C37 C38 118.70(18)
C36 C37 C42 121.88(19)
C38 C37 C42 119.35(16)
C33 C38 C37 119.15(16)
C33 C38 C39 124.26(18)
C37 C38 C39 116.58(16)
C38 C39 C43 128.48(16)
C40 C39 C38 122.75(17)
C40 C39 C43 108.69(14)
C39 C40 C41 119.78(15)
C39 C40 C44 108.58(15)
C41 C40 C44 131.36(16)
C40 C41 H41 120.7
C42 C41 C40 118.70(17)
C42 C41 H41 120.7
C37 C42 H42 118.6
C41 C42 C37 122.81(18)
C41 C42 H42 118.6
O2 C43 N2 124.55(16)
O2 C43 C39 129.24(16)
N2 C43 C39 106.22(15)
N2 C44 C40 105.18(13)
C52 C44 N2 127.01(15)
C52 C44 C40 127.67(16)
C46 C45 N2 119.37(15)
C46 C45 C50 120.06(16)
C50 C45 N2 120.57(15)
C45 C46 H46 120.1
C45 C46 C47 119.72(17)
C47 C46 H46 120.1
C46 C47 H47 119.3
C46 C47 C48 121.43(17)
C48 C47 H47 119.3
C47 C48 C51 121.21(17)
C49 C48 C47 117.61(17)
C49 C48 C51 121.17(18)
C48 C49 H49 119.1
C48 C49 C50 121.78(17)
C50 C49 H49 119.1
C45 C50 C49 119.33(17)
C45 C50 H50 120.3
C49 C50 H50 120.3
C48 C51 H51A 109.5
C48 C51 H51B 109.5
C48 C51 H51C 109.5
H51A C51 H51B 109.5
H51A C51 H51C 109.5
H51B C51 H51C 109.5
C44 C52 C53 124.76(16)
C44 C52 C59 119.38(15)
C59 C52 C53 115.86(14)
C54 C53 C52 121.33(15)
C54 C53 C58 118.64(16)
C58 C53 C52 120.03(16)
C53 C54 H54 119.9
C53 C54 C55 120.28(18)
C55 C54 H54 119.9
C54 C55 H55 119.8
C56 C55 C54 120.36(19)
C56 C55 H55 119.8
C55 C56 H56 120.1
C57 C56 C55 119.86(18)
C57 C56 H56 120.1
C56 C57 H57 119.9
C56 C57 C58 120.28(19)
C58 C57 H57 119.9
C53 C58 H58 119.7
C57 C58 C53 120.51(19)
C57 C58 H58 119.7
C60 C59 C52 120.63(16)
C60 C59 C64 118.03(18)
C64 C59 C52 121.33(17)
C59 C60 H60 119.5
C61 C60 C59 121.06(19)
C61 C60 H60 119.5
C60 C61 H61 120.0
C62 C61 C60 120.1(2)
C62 C61 H61 120.0
C61 C62 H62 120.0
C61 C62 C63 119.9(2)
C63 C62 H62 120.0
C62 C63 H63 119.8
C62 C63 C64 120.3(2)
C64 C63 H63 119.8
C59 C64 H64 119.8
C63 C64 C59 120.5(2)
C63 C64 H64 119.8

loop_
_geom_bond_atom_site_label_1
_geom_bond_atom_site_label_2
_geom_bond_distance
O1 C11 1.2256(19)
N1 C11 1.401(2)
N1 C12 1.425(2)
N1 C13 1.432(2)
C1 H1 0.9500
C1 C2 1.366(3)
C1 C6 1.417(2)
C2 H2 0.9500
C2 C3 1.402(3)
C3 H3 0.9500
C3 C4 1.362(3)
C4 H4 0.9500
C4 C5 1.413(2)
C5 C6 1.422(2)
C5 C10 1.425(2)
C6 C7 1.422(2)
C7 C8 1.380(2)
C7 C11 1.470(2)
C8 C9 1.414(2)
C8 C12 1.467(2)
C9 H9 0.9500
C9 C10 1.356(2)
C10 H10 0.9500
C12 C20 1.364(2)
C13 C14 1.374(2)
C13 C18 1.385(2)
C14 H14 0.9500
C14 C15 1.382(3)
C15 H15 0.9500
C15 C16 1.388(3)
C16 C17 1.387(3)
C16 C19 1.509(3)
C17 H17 0.9500
C17 C18 1.378(3)
C18 H18 0.9500
C19 H19A 0.9800
C19 H19B 0.9800
C19 H19C 0.9800
C20 C21 1.489(2)
C20 C27 1.481(2)
C21 C22 1.391(3)
C21 C26 1.390(3)
C22 H22 0.9500
C22 C23 1.380(3)
C23 H23 0.9500
C23 C24 1.369(3)
C24 H24 0.9500
C24 C25 1.375(4)
C25 H25 0.9500
C25 C26 1.390(3)
C26 H26 0.9500
C27 C28 1.399(2)
C27 C32 1.390(2)
C28 H28 0.9500
C28 C29 1.375(3)
C29 H29 0.9500
C29 C30 1.378(3)
C30 H30 0.9500
C30 C31 1.385(3)
C31 H31 0.9500
C31 C32 1.383(3)
C32 H32 0.9500
O2 C43 1.224(2)
N2 C43 1.396(2)
N2 C44 1.421(2)
N2 C45 1.436(2)
C33 H33 0.9500
C33 C34 1.371(3)
C33 C38 1.410(3)
C34 H34 0.9500
C34 C35 1.401(3)
C35 H35 0.9500
C35 C36 1.363(3)
C36 H36 0.9500
C36 C37 1.417(2)
C37 C38 1.421(3)
C37 C42 1.422(3)
C38 C39 1.427(2)
C39 C40 1.384(2)
C39 C43 1.470(2)
C40 C41 1.415(2)
C40 C44 1.479(2)
C41 H41 0.9500
C41 C42 1.363(2)
C42 H42 0.9500
C44 C52 1.361(2)
C45 C46 1.378(2)
C45 C50 1.384(2)
C46 H46 0.9500
C46 C47 1.383(3)
C47 H47 0.9500
C47 C48 1.390(3)
C48 C49 1.383(2)
C48 C51 1.509(3)
C49 H49 0.9500
C49 C50 1.385(2)
C50 H50 0.9500
C51 H51A 0.9800
C51 H51B 0.9800
C51 H51C 0.9800
C52 C53 1.488(2)
C52 C59 1.488(2)
C53 C54 1.386(2)
C53 C58 1.395(2)
C54 H54 0.9500
C54 C55 1.390(2)
C55 H55 0.9500
C55 C56 1.378(3)
C56 H56 0.9500
C56 C57 1.371(3)
C57 H57 0.9500
C57 C58 1.386(3)
C58 H58 0.9500
C59 C60 1.390(3)
C59 C64 1.394(2)
C60 H60 0.9500
C60 C61 1.383(3)
C61 H61 0.9500
C61 C62 1.373(3)
C62 H62 0.9500
C62 C63 1.375(3)
C63 H63 0.9500
C63 C64 1.387(3)
C64 H64 0.9500

loop_
_geom_torsion_atom_site_label_1
_geom_torsion_atom_site_label_2
_geom_torsion_atom_site_label_3
_geom_torsion_atom_site_label_4
_geom_torsion
N1 C12 C20 C21 -18.1(3)
N1 C12 C20 C27 161.06(15)
N1 C13 C14 C15 179.62(15)
N1 C13 C18 C17 179.22(15)
C1 C2 C3 C4 0.6(3)
C1 C6 C7 C8 175.52(16)
C1 C6 C7 C11 -2.2(3)
C2 C1 C6 C5 1.5(3)
C2 C1 C6 C7 -176.64(17)
C2 C3 C4 C5 0.7(3)
C3 C4 C5 C6 -0.9(3)
C3 C4 C5 C10 178.49(17)
C4 C5 C6 C1 -0.2(2)
C4 C5 C6 C7 178.12(15)
C4 C5 C10 C9 -176.59(17)
C5 C6 C7 C8 -2.7(2)
C5 C6 C7 C11 179.59(15)
C6 C1 C2 C3 -1.8(3)
C6 C5 C10 C9 2.8(3)
C6 C7 C8 C9 5.3(2)
C6 C7 C8 C12 179.76(14)
C6 C7 C11 O1 4.0(3)
C6 C7 C11 N1 -177.84(16)
C7 C8 C9 C10 -3.7(2)
C7 C8 C12 N1 -0.72(17)
C7 C8 C12 C20 -176.52(17)
C8 C7 C11 O1 -173.93(17)
C8 C7 C11 N1 4.18(18)
C8 C9 C10 C5 -0.3(3)
C8 C12 C20 C21 156.99(17)
C8 C12 C20 C27 -23.9(3)
C9 C8 C12 N1 172.89(16)
C9 C8 C12 C20 -2.9(3)
C10 C5 C6 C1 -179.64(16)
C10 C5 C6 C7 -1.3(2)
C11 N1 C12 C8 3.46(17)
C11 N1 C12 C20 179.56(16)
C11 N1 C13 C14 -85.9(2)
C11 N1 C13 C18 92.58(19)
C11 C7 C8 C9 -176.57(14)
C11 C7 C8 C12 -2.12(18)
C12 N1 C11 O1 173.55(15)
C12 N1 C11 C7 -4.71(17)
C12 N1 C13 C14 125.48(17)
C12 N1 C13 C18 -56.1(2)
C12 C8 C9 C10 -176.73(17)
C12 C20 C21 C22 -48.4(2)
C12 C20 C21 C26 135.29(18)
C12 C20 C27 C28 138.20(18)
C12 C20 C27 C32 -46.5(2)
C13 N1 C11 O1 21.5(2)
C13 N1 C11 C7 -156.80(14)
C13 N1 C12 C8 154.48(14)
C13 N1 C12 C20 -29.4(2)
C13 C14 C15 C16 1.7(3)
C14 C13 C18 C17 -2.3(3)
C14 C15 C16 C17 -3.3(3)
C14 C15 C16 C19 176.79(18)
C15 C16 C17 C18 2.2(3)
C16 C17 C18 C13 0.6(3)
C18 C13 C14 C15 1.2(3)
C19 C16 C17 C18 -177.94(18)
C20 C21 C22 C23 -176.07(16)
C20 C21 C26 C25 178.08(17)
C20 C27 C28 C29 176.14(18)
C20 C27 C32 C31 -175.43(17)
C21 C20 C27 C28 -42.6(2)
C21 C20 C27 C32 132.75(17)
C21 C22 C23 C24 -2.1(3)
C22 C21 C26 C25 1.7(3)
C22 C23 C24 C25 1.9(3)
C23 C24 C25 C26 0.1(3)
C24 C25 C26 C21 -1.9(3)
C26 C21 C22 C23 0.4(3)
C27 C20 C21 C22 132.41(17)
C27 C20 C21 C26 -43.9(2)
C27 C28 C29 C30 -1.1(3)
C28 C27 C32 C31 0.0(3)
C28 C29 C30 C31 0.8(3)
C29 C30 C31 C32 0.0(3)
C30 C31 C32 C27 -0.4(3)
C32 C27 C28 C29 0.7(3)
N2 C44 C52 C53 -13.4(3)
N2 C44 C52 C59 167.19(15)
N2 C45 C46 C47 -179.51(15)
N2 C45 C50 C49 177.30(15)
C33 C34 C35 C36 0.9(3)
C33 C38 C39 C40 -179.65(17)
C33 C38 C39 C43 -3.3(3)
C34 C33 C38 C37 -1.6(3)
C34 C33 C38 C39 176.79(16)
C34 C35 C36 C37 -1.2(3)
C35 C36 C37 C38 0.1(3)
C35 C36 C37 C42 -176.94(17)
C36 C37 C38 C33 1.3(2)
C36 C37 C38 C39 -177.22(15)
C36 C37 C42 C41 177.27(16)
C37 C38 C39 C40 -1.2(2)
C37 C38 C39 C43 175.13(16)
C38 C33 C34 C35 0.5(3)
C38 C37 C42 C41 0.2(3)
C38 C39 C40 C41 2.4(2)
C38 C39 C40 C44 176.94(14)
C38 C39 C43 O2 4.5(3)
C38 C39 C43 N2 -175.93(16)
C39 C40 C41 C42 -2.1(2)
C39 C40 C44 N2 -0.73(18)
C39 C40 C44 C52 -176.68(17)
C40 C39 C43 O2 -178.71(18)
C40 C39 C43 N2 0.83(18)
C40 C41 C42 C37 0.9(3)
C40 C44 C52 C53 161.70(16)
C40 C44 C52 C59 -17.7(3)
C41 C40 C44 N2 172.99(17)
C41 C40 C44 C52 -3.0(3)
C42 C37 C38 C33 178.42(16)
C42 C37 C38 C39 -0.1(2)
C43 N2 C44 C40 1.29(18)
C43 N2 C44 C52 177.28(16)
C43 N2 C45 C46 -63.9(2)
C43 N2 C45 C50 116.52(18)
C43 C39 C40 C41 -174.62(14)
C43 C39 C40 C44 -0.05(18)
C44 N2 C43 O2 178.23(16)
C44 N2 C43 C39 -1.33(18)
C44 N2 C45 C46 129.34(18)
C44 N2 C45 C50 -50.3(2)
C44 C40 C41 C42 -175.28(16)
C44 C52 C53 C54 -45.0(3)
C44 C52 C53 C58 135.57(19)
C44 C52 C59 C60 118.29(18)
C44 C52 C59 C64 -60.8(2)
C45 N2 C43 O2 9.5(3)
C45 N2 C43 C39 -170.05(13)
C45 N2 C44 C40 169.06(14)
C45 N2 C44 C52 -15.0(3)
C45 C46 C47 C48 2.2(3)
C46 C45 C50 C49 -2.3(3)
C46 C47 C48 C49 -2.1(3)
C46 C47 C48 C51 176.74(17)
C47 C48 C49 C50 -0.2(3)
C48 C49 C50 C45 2.4(3)
C50 C45 C46 C47 0.1(3)
C51 C48 C49 C50 -179.02(17)
C52 C53 C54 C55 177.91(16)
C52 C53 C58 C57 -177.14(18)
C52 C59 C60 C61 -175.46(17)
C52 C59 C64 C63 176.43(17)
C53 C52 C59 C60 -61.2(2)
C53 C52 C59 C64 119.71(18)
C53 C54 C55 C56 0.1(3)
C54 C53 C58 C57 3.4(3)
C54 C55 C56 C57 1.8(3)
C55 C56 C57 C58 -1.0(3)
C56 C57 C58 C53 -1.6(3)
C58 C53 C54 C55 -2.6(3)
C59 C52 C53 C54 134.43(17)
C59 C52 C53 C58 -45.0(2)
C59 C60 C61 C62 -1.8(3)
C60 C59 C64 C63 -2.7(3)
C60 C61 C62 C63 -1.1(3)
C61 C62 C63 C64 2.1(3)
C62 C63 C64 C59 -0.1(3)
C64 C59 C60 C61 3.7(3)
